data_4504382
loop_
_publ_author_name
'Black, Cory A.'
'Hanton, Lyall R.'

_publ_section_title
;
 An Atypical Network:&#x00A0; Noninterpenetrating (10,3)-d Nets Using an
 Unsymmetrical Flexible Ligand and Ag(I) as Three-Connected Nodes
;
_journal_issue 9
_journal_name_full 'Crystal Growth &amp; Design'
_journal_page_first 1868
_journal_paper_doi 10.1021/cg070437j
_journal_volume 7
_journal_year 2007
_chemical_formula_moiety 'C11 H11 Ag N3 S, F6 P'
_chemical_formula_sum 'C11 H11 Ag F6 N3 P S'
_chemical_formula_weight 470.13
_chemical_name_common 'compound 3 cbam'
_chemical_name_systematic
;
 ?
;
_space_group_IT_number 33
_symmetry_cell_setting orthorhombic
_symmetry_space_group_name_Hall 'P 2c -2n'
_symmetry_space_group_name_H-M 'P n a 21'
_atom_sites_solution_hydrogens geom
_atom_sites_solution_primary direct
_atom_sites_solution_secondary difmap
_audit_creation_method SHELXL-97
_cell_angle_alpha 90
_cell_angle_beta 90
_cell_angle_gamma 90
_cell_formula_units_Z 4
_cell_length_a 13.939(5)
_cell_length_b 8.334(5)
_cell_length_c 12.856(5)
_cell_measurement_reflns_used 9245
_cell_measurement_temperature 123(2)
_cell_measurement_theta_max 52.20
_cell_measurement_theta_min 2.85
_cell_volume 1493.5(12)
_computing_cell_refinement 'Bruker SMART'
_computing_data_collection 'Bruker SMART'
_computing_data_reduction 'Bruker SAINT'
_computing_molecular_graphics 'Bruker SHELXTL'
_computing_publication_material 'Bruker SHELXTL'
_computing_structure_refinement 'SHELXL-97 (Sheldrick, 1997)'
_computing_structure_solution 'Bruker SHELXTL'
_diffrn_ambient_temperature 123(2)
_diffrn_measured_fraction_theta_full 0.985
_diffrn_measured_fraction_theta_max 0.979
_diffrn_measurement_device_type 'CCD area detector'
_diffrn_measurement_method 'phi and omega scans'
_diffrn_radiation_monochromator graphite
_diffrn_radiation_source 'fine-focus sealed tube'
_diffrn_radiation_type MoK\a
_diffrn_radiation_wavelength 0.71069
_diffrn_reflns_av_R_equivalents 0.0187
_diffrn_reflns_av_sigmaI/netI 0.0294
_diffrn_reflns_limit_h_max 30
_diffrn_reflns_limit_h_min -26
_diffrn_reflns_limit_k_max 18
_diffrn_reflns_limit_k_min -15
_diffrn_reflns_limit_l_max 28
_diffrn_reflns_limit_l_min -22
_diffrn_reflns_number 34865
_diffrn_reflns_theta_full 25.00
_diffrn_reflns_theta_max 52.59
_diffrn_reflns_theta_min 2.85
_exptl_absorpt_coefficient_mu 1.661
_exptl_absorpt_correction_T_max 0.6900
_exptl_absorpt_correction_T_min 0.6159
_exptl_absorpt_correction_type multi-scan
_exptl_absorpt_process_details 'SADABS (Sheldrick 1996)'
_exptl_crystal_colour colourless
_exptl_crystal_density_diffrn 2.091
_exptl_crystal_density_method 'not measured'
_exptl_crystal_description 'triangular prism'
_exptl_crystal_F_000 920
_exptl_crystal_size_max 0.25
_exptl_crystal_size_mid 0.24
_exptl_crystal_size_min 0.22
_refine_diff_density_max 1.461
_refine_diff_density_min -0.455
_refine_diff_density_rms 0.082
_refine_ls_abs_structure_details 'Flack H D (1983), Acta Cryst. A39, 876-881'
_refine_ls_abs_structure_Flack -0.002(7)
_refine_ls_extinction_method none
_refine_ls_goodness_of_fit_ref 1.024
_refine_ls_hydrogen_treatment constr
_refine_ls_matrix_type full
_refine_ls_number_parameters 208
_refine_ls_number_reflns 14301
_refine_ls_number_restraints 1
_refine_ls_restrained_S_all 1.024
_refine_ls_R_factor_all 0.0276
_refine_ls_R_factor_gt 0.0216
_refine_ls_shift/su_max 0.004
_refine_ls_shift/su_mean 0.000
_refine_ls_structure_factor_coef Fsqd
_refine_ls_weighting_details 'calc w=1/[\s^2^(Fo^2^)+(0.0249P)^2^+0.0178P] where P=(Fo^2^+2Fc^2^)/3'
_refine_ls_weighting_scheme calc
_refine_ls_wR_factor_gt 0.0508
_refine_ls_wR_factor_ref 0.0531
_reflns_number_gt 12448
_reflns_number_total 14301
_reflns_threshold_expression >2sigma(I)
_cod_data_source_file cg070437jsi20070513_054724.cif
_cod_data_source_block cbam
_cod_depositor_comments
;
The following automatic conversions were performed:

'_symmetry_cell_setting' value 'Orthorhombic' changed to
'orthorhombic' according to
/home/saulius/struct/CIF-dictionaries/cif_core.dic dictionary named
'cif_core.dic' version 2.4.1 from 2010-06-29.

Automatic conversion script
Id: cif_fix_values 1715 2011-07-08 13:25:40Z adriana 
;
_cod_database_code 4504382

loop_
_symmetry_equiv_pos_as_xyz
'x, y, z'
'-x, -y, z+1/2'
'-x+1/2, y+1/2, z+1/2'
'x+1/2, -y+1/2, z'

loop_
_atom_site_label
_atom_site_type_symbol
_atom_site_fract_x
_atom_site_fract_y
_atom_site_fract_z
_atom_site_U_iso_or_equiv
_atom_site_adp_type
_atom_site_occupancy
_atom_site_symmetry_multiplicity
_atom_site_calc_flag
_atom_site_refinement_flags
C1 C 0.23649(6) 0.88237(9) 0.16620(8) 0.02070(12) Uani 1 1 d .
H1 H 0.1940 0.9332 0.1212 0.025 Uiso 1 1 calc R
C2 C 0.33424(6) 0.91393(10) 0.15736(7) 0.02018(12) Uani 1 1 d .
H2 H 0.3557 0.9856 0.1070 0.024 Uiso 1 1 calc R
C3 C 0.36326(5) 0.74186(9) 0.29245(6) 0.01737(10) Uani 1 1 d .
H3 H 0.4057 0.6910 0.3374 0.021 Uiso 1 1 calc R
C4 C 0.26513(4) 0.71148(8) 0.30182(6) 0.01526(9) Uani 1 1 d .
N1 N 0.20209(4) 0.78094(8) 0.23759(6) 0.01812(9) Uani 1 1 d .
N2 N 0.39777(4) 0.84251(8) 0.22030(5) 0.01765(9) Uani 1 1 d .
C5 C 0.22685(6) 0.60564(9) 0.38702(6) 0.01833(10) Uani 1 1 d .
H5A H 0.1943 0.6725 0.4377 0.022 Uiso 1 1 calc R
H5B H 0.2806 0.5547 0.4218 0.022 Uiso 1 1 calc R
C6 C 0.22649(7) 0.30813(11) 0.28183(7) 0.02247(12) Uani 1 1 d .
H6A H 0.1900 0.2278 0.2442 0.027 Uiso 1 1 calc R
H6B H 0.2673 0.3640 0.2326 0.027 Uiso 1 1 calc R
C7 C 0.28700(6) 0.22858(9) 0.36334(6) 0.01875(10) Uani 1 1 d .
C8 C 0.38034(6) 0.28022(10) 0.38258(7) 0.02040(11) Uani 1 1 d .
H8 H 0.4094 0.3549 0.3390 0.024 Uiso 1 1 calc R
C9 C 0.42954(5) 0.21843(10) 0.46807(7) 0.01932(11) Uani 1 1 d .
H9 H 0.4914 0.2550 0.4810 0.023 Uiso 1 1 calc R
C10 C 0.30417(6) 0.05187(10) 0.50966(7) 0.02192(12) Uani 1 1 d .
H10 H 0.2790 -0.0294 0.5511 0.026 Uiso 1 1 calc R
C11 C 0.24934(6) 0.10842(9) 0.42730(8) 0.02122(12) Uani 1 1 d .
H11 H 0.1885 0.0670 0.4149 0.025 Uiso 1 1 calc R
N3 N 0.39187(5) 0.10906(7) 0.53232(6) 0.01867(10) Uani 1 1 d .
S1 S 0.144502(12) 0.45084(2) 0.343831(16) 0.01723(3) Uani 1 1 d .
Ag1 Ag 0.056383(3) 0.603689(6) 0.202470(7) 0.01952(1) Uani 1 1 d .
F11 F 0.50336(9) 0.50007(11) 0.63413(8) 0.0446(2) Uani 1 1 d .
F12 F 0.52548(7) 0.56096(10) 0.46358(6) 0.03358(14) Uani 1 1 d .
F13 F 0.39844(5) 0.66526(10) 0.55147(7) 0.03301(14) Uani 1 1 d .
F14 F 0.49991(7) 0.76482(11) 0.67336(7) 0.03687(16) Uani 1 1 d .
F15 F 0.52166(5) 0.82405(8) 0.50237(7) 0.03092(13) Uani 1 1 d .
F16 F 0.62661(5) 0.66152(13) 0.58508(8) 0.04132(19) Uani 1 1 d .
P1 P 0.512340(15) 0.66176(2) 0.568999(18) 0.01823(3) Uani 1 1 d .

loop_
_atom_site_aniso_label
_atom_site_aniso_U_11
_atom_site_aniso_U_22
_atom_site_aniso_U_33
_atom_site_aniso_U_23
_atom_site_aniso_U_13
_atom_site_aniso_U_12
C1 0.0145(2) 0.0215(3) 0.0262(3) 0.0078(2) -0.0057(2) -0.00234(18)
C2 0.0160(2) 0.0222(3) 0.0223(3) 0.0071(2) -0.0035(2) -0.00440(19)
C3 0.01151(19) 0.0229(2) 0.0177(2) 0.0041(2) -0.00207(17) -0.00089(17)
C4 0.01145(18) 0.0190(2) 0.0154(2) 0.00160(18) -0.00081(16) -0.00114(16)
N1 0.01169(17) 0.0201(2) 0.0226(3) 0.00403(19) -0.00276(17) -0.00083(14)
N2 0.01191(16) 0.0219(2) 0.0191(3) 0.00336(17) -0.00114(15) -0.00240(14)
C5 0.0161(2) 0.0238(3) 0.0151(2) 0.0025(2) 0.00044(19) -0.00322(19)
C6 0.0233(3) 0.0278(3) 0.0163(3) 0.0002(2) -0.0022(2) 0.0048(2)
C7 0.0191(2) 0.0211(2) 0.0160(2) 0.0006(2) -0.0007(2) 0.00252(19)
C8 0.0172(2) 0.0241(3) 0.0199(3) 0.0042(2) 0.0025(2) 0.0014(2)
C9 0.0144(2) 0.0227(3) 0.0209(3) 0.0021(2) 0.0015(2) 0.00118(19)
C10 0.0218(3) 0.0207(3) 0.0232(3) 0.0050(2) -0.0048(2) -0.0046(2)
C11 0.0199(3) 0.0214(3) 0.0223(3) 0.0013(2) -0.0052(2) -0.00303(19)
N3 0.0172(2) 0.0192(2) 0.0196(2) 0.00222(18) -0.00185(19) 0.00028(16)
S1 0.01312(5) 0.02074(6) 0.01783(6) 0.00430(5) 0.00066(5) -0.00171(4)
Ag1 0.01066(1) 0.02678(2) 0.02112(2) 0.00234(2) 0.00075(2) 0.00180(1)
F11 0.0675(6) 0.0311(3) 0.0353(4) 0.0156(3) -0.0004(4) 0.0053(3)
F12 0.0452(4) 0.0311(3) 0.0245(3) -0.0074(2) -0.0022(3) 0.0042(3)
F13 0.0164(2) 0.0485(4) 0.0342(3) 0.0078(3) -0.0024(2) -0.0073(2)
F14 0.0383(4) 0.0453(4) 0.0270(3) -0.0137(3) -0.0043(3) 0.0091(3)
F15 0.0273(3) 0.0230(2) 0.0425(4) 0.0097(2) 0.0050(3) -0.00076(19)
F16 0.0186(2) 0.0611(5) 0.0443(5) -0.0056(4) -0.0090(3) 0.0116(3)
P1 0.01681(7) 0.01915(7) 0.01874(8) -0.00025(6) -0.00267(6) 0.00120(5)

loop_
_atom_type_symbol
_atom_type_description
_atom_type_scat_dispersion_real
_atom_type_scat_dispersion_imag
_atom_type_scat_source
C C 0.0033 0.0016 'International Tables Vol C Tables 4.2.6.8 and 6.1.1.4'
H H 0.0000 0.0000 'International Tables Vol C Tables 4.2.6.8 and 6.1.1.4'
N N 0.0061 0.0033 'International Tables Vol C Tables 4.2.6.8 and 6.1.1.4'
F F 0.0171 0.0103 'International Tables Vol C Tables 4.2.6.8 and 6.1.1.4'
P P 0.1023 0.0942 'International Tables Vol C Tables 4.2.6.8 and 6.1.1.4'
S S 0.1246 0.1234 'International Tables Vol C Tables 4.2.6.8 and 6.1.1.4'
Ag Ag -0.8971 1.1015 'International Tables Vol C Tables 4.2.6.8 and 6.1.1.4'

loop_
_geom_angle_atom_site_label_1
_geom_angle_atom_site_label_2
_geom_angle_atom_site_label_3
_geom_angle
_geom_angle_site_symmetry_1
_geom_angle_site_symmetry_3
N1 C1 C2 121.77(7) . .
N1 C1 H1 119.1 . .
C2 C1 H1 119.1 . .
N2 C2 C1 120.92(7) . .
N2 C2 H2 119.5 . .
C1 C2 H2 119.5 . .
N2 C3 C4 121.67(6) . .
N2 C3 H3 119.2 . .
C4 C3 H3 119.2 . .
N1 C4 C3 120.78(7) . .
N1 C4 C5 118.05(6) . .
C3 C4 C5 121.11(6) . .
C1 N1 C4 117.51(6) . .
C1 N1 Ag1 122.01(6) . .
C4 N1 Ag1 112.43(5) . .
C2 N2 C3 117.33(6) . .
C2 N2 Ag1 119.72(5) . 4_565
C3 N2 Ag1 122.94(5) . 4_565
C4 C5 S1 114.75(6) . .
C4 C5 H5A 108.6 . .
S1 C5 H5A 108.6 . .
C4 C5 H5B 108.6 . .
S1 C5 H5B 108.6 . .
H5A C5 H5B 107.6 . .
C7 C6 S1 109.50(6) . .
C7 C6 H6A 109.8 . .
S1 C6 H6A 109.8 . .
C7 C6 H6B 109.8 . .
S1 C6 H6B 109.8 . .
H6A C6 H6B 108.2 . .
C8 C7 C11 117.88(7) . .
C8 C7 C6 120.86(8) . .
C11 C7 C6 121.10(8) . .
C7 C8 C9 119.04(7) . .
C7 C8 H8 120.5 . .
C9 C8 H8 120.5 . .
N3 C9 C8 123.06(8) . .
N3 C9 H9 118.5 . .
C8 C9 H9 118.5 . .
N3 C10 C11 123.07(8) . .
N3 C10 H10 118.5 . .
C11 C10 H10 118.5 . .
C10 C11 C7 119.02(8) . .
C10 C11 H11 120.5 . .
C7 C11 H11 120.5 . .
C9 N3 C10 117.70(8) . .
C9 N3 Ag1 118.47(6) . 3_545
C10 N3 Ag1 118.93(6) . 3_545
C5 S1 C6 101.55(5) . .
C5 S1 Ag1 99.70(4) . .
C6 S1 Ag1 108.45(4) . .
N2 Ag1 N3 113.42(3) 4_465 3_554
N2 Ag1 S1 119.94(2) 4_465 .
N3 Ag1 S1 122.58(3) 3_554 .
N2 Ag1 N1 130.07(3) 4_465 .
N3 Ag1 N1 84.69(3) 3_554 .
S1 Ag1 N1 77.20(3) . .
F11 P1 F14 90.28(7) . .
F11 P1 F13 90.65(5) . .
F14 P1 F13 90.05(5) . .
F11 P1 F12 90.58(6) . .
F14 P1 F12 179.10(5) . .
F13 P1 F12 90.22(5) . .
F11 P1 F16 90.53(6) . .
F14 P1 F16 90.01(5) . .
F13 P1 F16 178.81(5) . .
F12 P1 F16 89.70(5) . .
F11 P1 F15 179.49(6) . .
F14 P1 F15 90.22(6) . .
F13 P1 F15 89.42(4) . .
F12 P1 F15 88.92(6) . .
F16 P1 F15 89.40(5) . .

loop_
_geom_bond_atom_site_label_1
_geom_bond_atom_site_label_2
_geom_bond_distance
_geom_bond_site_symmetry_2
C1 N1 1.3367(11) .
C1 C2 1.3924(12) .
C1 H1 0.9300 .
C2 N2 1.3390(11) .
C2 H2 0.9300 .
C3 N2 1.3399(10) .
C3 C4 1.3963(10) .
C3 H3 0.9300 .
C4 N1 1.3376(10) .
C4 C5 1.5042(11) .
N1 Ag1 2.5517(10) .
N2 Ag1 2.2675(10) 4_565
C5 S1 1.8139(10) .
C5 H5A 0.9700 .
C5 H5B 0.9700 .
C6 C7 1.4996(12) .
C6 S1 1.8320(10) .
C6 H6A 0.9700 .
C6 H6B 0.9700 .
C7 C8 1.3926(12) .
C7 C11 1.3981(13) .
C8 C9 1.3941(13) .
C8 H8 0.9300 .
C9 N3 1.3374(12) .
C9 H9 0.9300 .
C10 N3 1.3439(12) .
C10 C11 1.3882(13) .
C10 H10 0.9300 .
C11 H11 0.9300 .
N3 Ag1 2.3037(11) 3_545
S1 Ag1 2.5365(7) .
Ag1 N2 2.2675(10) 4_465
Ag1 N3 2.3037(11) 3_554
F11 P1 1.5914(11) .
F12 P1 1.6051(9) .
F13 P1 1.6039(9) .
F14 P1 1.6024(9) .
F15 P1 1.6062(10) .
F16 P1 1.6062(9) .
